data_4022903
loop_
_publ_author_name
'Sergio Andr\'es P\'erez Guar\'in'
'Marie Bourgeaux'
'St\'ephane Dufresne'
'W. G. Skene'

_publ_section_title
;
 Photophysical, Crystallographic, and Electrochemical
 Characterization of Symmetric and Unsymmetric Self-Assembled
 Conjugated Thiopheno Azomethines
;
_journal_name_full 'Journal of Organic Chemistry'
_journal_page_first 2631
_journal_page_last 2643
_journal_paper_doi 10.1021/jo070100o
_journal_volume 72
_journal_year 2007
_chemical_formula_sum 'C24 H20 N2 O4 S4'
_chemical_formula_weight 528.66
_chemical_name_systematic
; 
 ? 
;
_space_group_IT_number 14
_symmetry_cell_setting monoclinic
_symmetry_space_group_name_Hall '-P 2ybc'
_symmetry_space_group_name_H-M 'P 1 21/c 1'
_atom_sites_solution_hydrogens geom
_atom_sites_solution_primary direct
_atom_sites_solution_secondary difmap
_audit_creation_method SHELXL-97
_cell_angle_alpha 90.00
_cell_angle_beta 91.66(3)
_cell_angle_gamma 90.00
_cell_formula_units_Z 4
_cell_length_a 25.360(14)
_cell_length_b 10.164(6)
_cell_length_c 9.526(5)
_cell_measurement_temperature 293(2)
_cell_volume 2454(2)
_computing_structure_refinement 'SHELXL-97 (Sheldrick, 1997)'
_computing_structure_solution 'SHELXS-97 (Sheldrick, 1990)'
_diffrn_ambient_temperature 293(2)
_diffrn_measured_fraction_theta_full 0.903
_diffrn_measured_fraction_theta_max 0.903
_diffrn_radiation_monochromator graphite
_diffrn_radiation_source 'fine-focus sealed tube'
_diffrn_radiation_type CuK\a
_diffrn_radiation_wavelength 1.54178
_diffrn_reflns_av_R_equivalents 0.6028
_diffrn_reflns_av_sigmaI/netI 0.3969
_diffrn_reflns_limit_h_max 26
_diffrn_reflns_limit_h_min -25
_diffrn_reflns_limit_k_max 10
_diffrn_reflns_limit_k_min -8
_diffrn_reflns_limit_l_max 9
_diffrn_reflns_limit_l_min -9
_diffrn_reflns_number 10927
_diffrn_reflns_theta_full 56.37
_diffrn_reflns_theta_max 56.37
_diffrn_reflns_theta_min 1.74
_exptl_absorpt_coefficient_mu 3.848
_exptl_crystal_density_diffrn 1.431
_exptl_crystal_density_method 'not measured'
_exptl_crystal_F_000 1096
_refine_diff_density_max 0.649
_refine_diff_density_min -0.560
_refine_diff_density_rms 0.147
_refine_ls_extinction_method none
_refine_ls_goodness_of_fit_ref 1.095
_refine_ls_hydrogen_treatment mixed
_refine_ls_matrix_type full
_refine_ls_number_parameters 159
_refine_ls_number_reflns 2916
_refine_ls_number_restraints 0
_refine_ls_restrained_S_all 1.095
_refine_ls_R_factor_all 0.3798
_refine_ls_R_factor_gt 0.2229
_refine_ls_shift/su_max 0.104
_refine_ls_shift/su_mean 0.024
_refine_ls_structure_factor_coef Fsqd
_refine_ls_weighting_details 'calc w=1/[\s^2^(Fo^2^)+(0.2000P)^2^+0.0000P] where P=(Fo^2^+2Fc^2^)/3'
_refine_ls_weighting_scheme calc
_refine_ls_wR_factor_gt 0.4734
_refine_ls_wR_factor_ref 0.5617
_reflns_number_gt 817
_reflns_number_total 2916
_reflns_threshold_expression >2sigma(I)
_cod_data_source_file jo070100osi20070117_032820.cif
_cod_data_source_block sken16
_cod_original_sg_symbol_H-M 'P 21/c'
_cod_database_code 4022903

loop_
_symmetry_equiv_pos_as_xyz
'x, y, z'
'-x, y+1/2, -z+1/2'
'-x, -y, -z'
'x, -y-1/2, z-1/2'

loop_
_atom_site_label
_atom_site_type_symbol
_atom_site_fract_x
_atom_site_fract_y
_atom_site_fract_z
_atom_site_U_iso_or_equiv
_atom_site_adp_type
_atom_site_occupancy
_atom_site_symmetry_multiplicity
_atom_site_calc_flag
_atom_site_refinement_flags
S1 S 0.0412(3) 0.4402(7) 1.1976(8) 0.115(3) Uani 1 1 d .
S2 S 0.2381(3) 0.2569(6) 1.0074(8) 0.107(3) Uani 1 1 d .
S3 S 0.4242(3) 0.2083(6) 0.7022(8) 0.103(3) Uani 1 1 d .
S4 S 0.5795(3) 0.0383(7) 0.6784(8) 0.126(3) Uani 1 1 d .
O1 O 0.1360(7) 0.5829(18) 0.7612(19) 0.111(6) Uiso 1 1 d .
O2 O 0.1643(7) 0.6791(19) 0.9672(19) 0.118(6) Uiso 1 1 d .
O3 O 0.2584(6) 0.6698(16) 0.7625(16) 0.088(5) Uiso 1 1 d .
O4 O 0.3013(7) 0.5143(18) 0.6369(19) 0.121(6) Uiso 1 1 d .
N1 N 0.1435(8) 0.390(2) 1.068(2) 0.101(7) Uiso 1 1 d .
N2 N 0.3217(7) 0.2869(18) 0.8268(19) 0.080(6) Uiso 1 1 d .
C1 C -0.0014(11) 0.390(3) 1.309(3) 0.118(10) Uiso 1 1 d .
H1 H -0.0320 0.4340 1.3325 0.141 Uiso 1 1 calc R
C2 C 0.0151(10) 0.271(3) 1.362(3) 0.104(9) Uiso 1 1 d .
H2 H -0.0049 0.2255 1.4268 0.125 Uiso 1 1 calc R
C3 C 0.0614(9) 0.221(2) 1.318(2) 0.085(8) Uiso 1 1 d .
H3 H 0.0775 0.1433 1.3481 0.102 Uiso 1 1 calc R
C4 C 0.0802(10) 0.312(3) 1.218(3) 0.096(9) Uiso 1 1 d .
C5 C 0.1301(11) 0.293(3) 1.156(3) 0.104(9) Uiso 1 1 d .
H5 H 0.1513 0.2198 1.1748 0.125 Uiso 1 1 calc R
C6 C 0.1919(10) 0.378(2) 1.005(2) 0.091(8) Uiso 1 1 d .
C7 C 0.2010(9) 0.471(2) 0.901(2) 0.072(7) Uiso 1 1 d .
C8 C 0.2513(9) 0.442(2) 0.844(2) 0.080(7) Uiso 1 1 d .
C9 C 0.2749(10) 0.329(3) 0.880(3) 0.094(8) Uiso 1 1 d .
C10 C 0.3452(9) 0.189(3) 0.891(3) 0.096(8) Uiso 1 1 d .
H10 H 0.3301 0.1491 0.9684 0.115 Uiso 1 1 calc R
C11 C 0.3938(9) 0.143(2) 0.841(2) 0.076(7) Uiso 1 1 d .
C12 C 0.4210(9) 0.036(2) 0.891(3) 0.089(8) Uiso 1 1 d .
H12 H 0.4082 -0.0174 0.9620 0.107 Uiso 1 1 calc R
C13 C 0.4701(10) 0.012(2) 0.827(2) 0.087(8) Uiso 1 1 d .
H13 H 0.4943 -0.0529 0.8547 0.105 Uiso 1 1 calc R
C14 C 0.4761(11) 0.097(3) 0.719(3) 0.109(9) Uiso 1 1 d .
C15 C 0.5212(10) 0.119(2) 0.637(3) 0.094(8) Uiso 1 1 d .
C16 C 0.5236(8) 0.1870(19) 0.501(2) 0.064(6) Uiso 1 1 d .
H16 H 0.4959 0.2278 0.4521 0.077 Uiso 1 1 calc R
C17 C 0.5772(11) 0.178(3) 0.459(3) 0.113(9) Uiso 1 1 d .
H17 H 0.5891 0.2226 0.3809 0.136 Uiso 1 1 calc R
C18 C 0.6110(11) 0.097(3) 0.541(3) 0.113(9) Uiso 1 1 d .
H18 H 0.6460 0.0796 0.5217 0.136 Uiso 1 1 calc R
C19 C 0.1646(10) 0.582(2) 0.869(3) 0.082(7) Uiso 1 1 d .
C20 C 0.1210(13) 0.772(3) 0.961(4) 0.145(12) Uiso 1 1 d .
H20A H 0.1058 0.7850 1.0528 0.174 Uiso 1 1 calc R
H20B H 0.0936 0.7459 0.8941 0.174 Uiso 1 1 calc R
C21 C 0.1515(12) 0.900(3) 0.911(3) 0.146(11) Uiso 1 1 d .
H21A H 0.1834 0.9101 0.9667 0.219 Uiso 1 1 calc R
H21B H 0.1296 0.9756 0.9220 0.219 Uiso 1 1 calc R
H21C H 0.1600 0.8900 0.8140 0.219 Uiso 1 1 calc R
C22 C 0.2724(12) 0.546(3) 0.733(3) 0.114(9) Uiso 1 1 d .
C23 C 0.2757(11) 0.769(3) 0.664(3) 0.119(10) Uiso 1 1 d .
H23A H 0.2479 0.7874 0.5950 0.143 Uiso 1 1 calc R
H23B H 0.3064 0.7381 0.6158 0.143 Uiso 1 1 calc R
C24 C 0.2891(13) 0.892(4) 0.747(4) 0.176(14) Uiso 1 1 d .
H24A H 0.2576 0.9419 0.7600 0.264 Uiso 1 1 calc R
H24B H 0.3139 0.9434 0.6960 0.264 Uiso 1 1 calc R
H24C H 0.3044 0.8677 0.8364 0.264 Uiso 1 1 calc R

loop_
_atom_site_aniso_label
_atom_site_aniso_U_11
_atom_site_aniso_U_22
_atom_site_aniso_U_33
_atom_site_aniso_U_23
_atom_site_aniso_U_13
_atom_site_aniso_U_12
S1 0.118(6) 0.098(5) 0.133(7) 0.009(5) 0.056(5) 0.002(4)
S2 0.132(7) 0.063(4) 0.131(7) 0.006(4) 0.072(5) 0.003(4)
S3 0.128(7) 0.055(4) 0.131(7) -0.003(4) 0.068(5) 0.002(4)
S4 0.152(8) 0.083(5) 0.146(7) 0.012(5) 0.073(6) 0.008(5)

loop_
_atom_type_symbol
_atom_type_description
_atom_type_scat_dispersion_real
_atom_type_scat_dispersion_imag
_atom_type_scat_source
C C 0.0181 0.0091 'International Tables Vol C Tables 4.2.6.8 and 6.1.1.4'
H H 0.0000 0.0000 'International Tables Vol C Tables 4.2.6.8 and 6.1.1.4'
N N 0.0311 0.0180 'International Tables Vol C Tables 4.2.6.8 and 6.1.1.4'
O O 0.0492 0.0322 'International Tables Vol C Tables 4.2.6.8 and 6.1.1.4'
S S 0.3331 0.5567 'International Tables Vol C Tables 4.2.6.8 and 6.1.1.4'

loop_
_geom_angle_atom_site_label_1
_geom_angle_atom_site_label_2
_geom_angle_atom_site_label_3
_geom_angle
C1 S1 C4 94.8(15)
C6 S2 C9 94.3(13)
C11 S3 C14 92.0(13)
C18 S4 C15 94.3(14)
C19 O2 C20 118(2)
C22 O3 C23 115(2)
C5 N1 C6 117(2)
C10 N2 C9 117(2)
C2 C1 S1 109(2)
C2 C1 H1 125.7
S1 C1 H1 125.7
C3 C2 C1 118(3)
C3 C2 H2 120.9
C1 C2 H2 120.9
C2 C3 C4 106(2)
C2 C3 H3 127.1
C4 C3 H3 126.9
C3 C4 C5 121(2)
C3 C4 S1 112(2)
C5 C4 S1 127(2)
N1 C5 C4 114(3)
N1 C5 H5 123.2
C4 C5 H5 123.2
N1 C6 C7 115(2)
N1 C6 S2 133(2)
C7 C6 S2 111.6(18)
C6 C7 C8 108(2)
C6 C7 C19 123(2)
C8 C7 C19 129(2)
C9 C8 C7 118(2)
C9 C8 C22 126(2)
C7 C8 C22 116(2)
C8 C9 N2 124(2)
C8 C9 S2 107.5(19)
N2 C9 S2 129(2)
N2 C10 C11 119(2)
N2 C10 H10 120.7
C11 C10 H10 120.6
C12 C11 C10 125(2)
C12 C11 S3 110.5(18)
C10 C11 S3 124(2)
C11 C12 C13 115(2)
C11 C12 H12 122.4
C13 C12 H12 122.4
C14 C13 C12 109(2)
C14 C13 H13 125.3
C12 C13 H13 125.3
C13 C14 C15 129(3)
C13 C14 S3 113(2)
C15 C14 S3 118(2)
C14 C15 C16 128(2)
C14 C15 S4 120(2)
C16 C15 S4 111.6(18)
C17 C16 C15 106(2)
C17 C16 H16 126.9
C15 C16 H16 126.8
C18 C17 C16 117(3)
C18 C17 H17 121.6
C16 C17 H17 121.6
C17 C18 S4 110(2)
C17 C18 H18 124.8
S4 C18 H18 124.8
O1 C19 O2 123(2)
O1 C19 C7 121(2)
O2 C19 C7 115(2)
O2 C20 C21 100(2)
O2 C20 H20A 111.9
C21 C20 H20A 111.9
O2 C20 H20B 111.8
C21 C20 H20B 111.8
H20A C20 H20B 109.5
C20 C21 H21A 109.5
C20 C21 H21B 109.4
H21A C21 H21B 109.5
C20 C21 H21C 109.6
H21A C21 H21C 109.5
H21B C21 H21C 109.5
O4 C22 O3 125(3)
O4 C22 C8 122(3)
O3 C22 C8 113(2)
O3 C23 C24 108(3)
O3 C23 H23A 110.0
C24 C23 H23A 110.1
O3 C23 H23B 110.2
C24 C23 H23B 110.2
H23A C23 H23B 108.5
C23 C24 H24A 109.5
C23 C24 H24B 109.5
H24A C24 H24B 109.5
C23 C24 H24C 109.4
H24A C24 H24C 109.5
H24B C24 H24C 109.5

loop_
_geom_bond_atom_site_label_1
_geom_bond_atom_site_label_2
_geom_bond_distance
S1 C1 1.62(3)
S1 C4 1.64(3)
S2 C6 1.70(3)
S2 C9 1.72(3)
S3 C11 1.68(2)
S3 C14 1.74(3)
S4 C18 1.66(3)
S4 C15 1.73(3)
O1 C19 1.24(2)
O2 C19 1.36(3)
O2 C20 1.45(3)
O3 C22 1.34(3)
O3 C23 1.45(3)
O4 C22 1.23(3)
N1 C5 1.34(3)
N1 C6 1.39(3)
N2 C10 1.31(3)
N2 C9 1.37(3)
C1 C2 1.37(3)
C1 H1 0.9300
C2 C3 1.35(3)
C2 H2 0.9300
C3 C4 1.42(3)
C3 H3 0.9300
C4 C5 1.42(3)
C5 H5 0.9300
C6 C7 1.40(3)
C7 C8 1.43(3)
C7 C19 1.49(3)
C8 C9 1.34(3)
C8 C22 1.60(3)
C10 C11 1.41(3)
C10 H10 0.9300
C11 C12 1.37(3)
C12 C13 1.43(3)
C12 H12 0.9300
C13 C14 1.36(3)
C13 H13 0.9300
C14 C15 1.42(3)
C15 C16 1.47(3)
C16 C17 1.43(3)
C16 H16 0.9300
C17 C18 1.41(3)
C17 H17 0.9300
C18 H18 0.9300
C20 C21 1.59(4)
C20 H20A 0.9700
C20 H20B 0.9700
C21 H21A 0.9600
C21 H21B 0.9600
C21 H21C 0.9600
C23 C24 1.51(4)
C23 H23A 0.9700
C23 H23B 0.9700
C24 H24A 0.9600
C24 H24B 0.9600
C24 H24C 0.9600

loop_
_geom_torsion_atom_site_label_1
_geom_torsion_atom_site_label_2
_geom_torsion_atom_site_label_3
_geom_torsion_atom_site_label_4
_geom_torsion
C4 S1 C1 C2 0(2)
S1 C1 C2 C3 1(3)
C1 C2 C3 C4 -2(3)
C2 C3 C4 C5 176(2)
C2 C3 C4 S1 2(3)
C1 S1 C4 C3 -1(2)
C1 S1 C4 C5 -175(2)
C6 N1 C5 C4 179(2)
C3 C4 C5 N1 -177(2)
S1 C4 C5 N1 -3(4)
C5 N1 C6 C7 172(2)
C5 N1 C6 S2 5(4)
C9 S2 C6 N1 171(2)
C9 S2 C6 C7 4(2)
N1 C6 C7 C8 -177.9(19)
S2 C6 C7 C8 -8(2)
N1 C6 C7 C19 6(3)
S2 C6 C7 C19 175.5(18)
C6 C7 C8 C9 10(3)
C19 C7 C8 C9 -174(2)
C6 C7 C8 C22 -174(2)
C19 C7 C8 C22 2(4)
C7 C8 C9 N2 177(2)
C22 C8 C9 N2 1(4)
C7 C8 C9 S2 -7(3)
C22 C8 C9 S2 177(2)
C10 N2 C9 C8 167(2)
C10 N2 C9 S2 -9(3)
C6 S2 C9 C8 2(2)
C6 S2 C9 N2 178(2)
C9 N2 C10 C11 -179(2)
N2 C10 C11 C12 -175(2)
N2 C10 C11 S3 0(3)
C14 S3 C11 C12 -4(2)
C14 S3 C11 C10 -180(2)
C10 C11 C12 C13 -178(2)
S3 C11 C12 C13 6(3)
C11 C12 C13 C14 -6(3)
C12 C13 C14 C15 172(3)
C12 C13 C14 S3 3(3)
C11 S3 C14 C13 1(2)
C11 S3 C14 C15 -170(2)
C13 C14 C15 C16 164(3)
S3 C14 C15 C16 -27(4)
C13 C14 C15 S4 -4(4)
S3 C14 C15 S4 164.4(15)
C18 S4 C15 C14 176(2)
C18 S4 C15 C16 6(2)
C14 C15 C16 C17 -177(3)
S4 C15 C16 C17 -8(2)
C15 C16 C17 C18 8(3)
C16 C17 C18 S4 -4(3)
C15 S4 C18 C17 -1(2)
C20 O2 C19 O1 14(4)
C20 O2 C19 C7 -165(2)
C6 C7 C19 O1 -107(3)
C8 C7 C19 O1 78(3)
C6 C7 C19 O2 72(3)
C8 C7 C19 O2 -103(3)
C19 O2 C20 C21 -110(2)
C23 O3 C22 O4 5(4)
C23 O3 C22 C8 -179(2)
C9 C8 C22 O4 26(4)
C7 C8 C22 O4 -150(3)
C9 C8 C22 O3 -150(3)
C7 C8 C22 O3 34(3)
C22 O3 C23 C24 -144(2)

loop_
_cod_related_entry_id
_cod_related_entry_database
_cod_related_entry_code
1 ChemSpider 17278865
